data_4030603
loop_
_publ_author_name
'Manek, E.'
'Meyer, G.'

_publ_section_title
;
 Ternary rubidium rare-earth nitrates: Rb3[M2(NO3)9] (M = La, Pr-Sm) and
 Rb2[M(NO3)5] (M = Eu-Lu, Y)
;
_journal_name_full 'European Journal of Solid State and Inorganic Chemistry'
_journal_page_first 883
_journal_page_last 894
_journal_volume 30
_journal_year 1993
_chemical_formula_sum 'N9 O27 Pr2 Rb3'
_chemical_formula_weight 1096.26
_space_group_IT_number 212
_symmetry_cell_setting cubic
_symmetry_Int_Tables_number 212
_symmetry_space_group_name_Hall 'P 4acd 2ab 3'
_symmetry_space_group_name_H-M 'P 43 3 2'
_cell_angle_alpha 90
_cell_angle_beta 90
_cell_angle_gamma 90
_cell_formula_units_Z 4
_cell_length_a 13.813(1)
_cell_length_b 13.813(1)
_cell_length_c 13.813(1)
_cell_volume 2635.5(3)
_diffrn_ambient_temperature 293
_diffrn_radiation_probe x-ray
_diffrn_radiation_type MoK\a
_diffrn_radiation_wavelength 0.71073
_exptl_absorpt_coefficient_mu 9.28
_exptl_crystal_density_diffrn 2.763
_refine_ls_number_reflns 777
_refine_ls_R_factor_gt 0.043
_refine_ls_wR_factor_gt 0.034
_cod_data_source_file EJSSIC-1993-30-883-894-1.cif
_cod_data_source_block Rb3Pr2
_cod_original_cell_volume 2635.5(6)
_cod_database_code 4030603

loop_
_symmetry_equiv_pos_site_id
_symmetry_equiv_pos_as_xyz
1 x,y,z
2 3/4-y,1/4+x,3/4+z
3 1/2-x,-y,1/2+z
4 3/4+y,3/4-x,1/4+z
5 1/2+x,1/2-y,-z
6 1/4+y,3/4+x,3/4-z
7 -x,1/2+y,1/2-z
8 1/4-y,1/4-x,1/4-z
9 z,x,y
10 3/4-x,1/4+z,3/4+y
11 1/2-z,-x,1/2+y
12 3/4+x,3/4-z,1/4+y
13 1/2+z,1/2-x,-y
14 1/4+x,3/4+z,3/4-y
15 -z,1/2+x,1/2-y
16 1/4-x,1/4-z,1/4-y
17 y,z,x
18 1/4-z,1/4-y,1/4-x
19 3/4-z,1/4+y,3/4+x
20 1/4+z,3/4+y,3/4-x
21 3/4+z,3/4-y,1/4+x
22 1/2+y,1/2-z,-x
23 1/2-y,-z,1/2+x
24 -y,1/2+z,1/2-x

loop_
_atom_site_label
_atom_site_type_symbol
_atom_site_thermal_displace_type
_atom_site_fract_x
_atom_site_fract_y
_atom_site_fract_z
_atom_site_occupancy
_atom_site_U_iso_or_equiv
Pr Pr Uiso 0.30533(3) 0.30533(3) 0.30533(3) 1.000 0.0315(1)
O11 O Uiso 0.37500 0.4508(4) 0.2008(4) 1.000 0.036(3)
O12 O Uiso 0.2448(4) 0.4028(5) 0.5988(4) 1.000 0.041(2)
O21 O Uiso 0.1505(4) 0.2030(4) 0.3148(4) 1.000 0.047(2)
O22 O Uiso 0.2547(4) 0.1720(4) 0.4254(4) 1.000 0.047(2)
O23 O Uiso 0.1204(5) 0.0926(5) 0.4232(5) 1.000 0.071(3)
N1 N Uiso 0.37500 0.5164(5) 0.2664(5) 1.000 0.035(5)
N2 N Uiso 0.1388(5) 0.5962(6) 0.4242(5) 1.000 0.048(3)
Rb Rb Uiso 0.37500 0.69566(7) 0.44566(7) 1.000 0.0527(6)

loop_
_atom_type_symbol
_atom_type_description
_atom_type_scat_dispersion_real
_atom_type_scat_dispersion_imag
_atom_type_scat_source
N N 0.0061 0.0033 ' International Tables Vol C Tables 4.2.6.8 and 6.1.1.4'
O O 0.0106 0.0060 ' International Tables Vol C Tables 4.2.6.8 and 6.1.1.4'
Pr Pr -0.2180 2.8214 ' International Tables Vol C Tables 4.2.6.8 and 6.1.1.4'
Rb Rb -0.9393 2.9676 ' International Tables Vol C Tables 4.2.6.8 and 6.1.1.4'

loop_
_geom_angle_atom_site_label_1
_geom_angle_atom_site_label_2
_geom_angle_atom_site_label_3
_geom_angle
_geom_angle_site_symmetry_1
_geom_angle_site_symmetry_3
_geom_angle_publ_flag
O11 Pr O21 138.29(14) . . yes
O11 Pr O22 171.88(16) . . yes
O11 Pr O12 47.27(17) . 2_554 yes
O11 Pr O11 109.54(12) . 4_455 yes
O11 Pr O21 108.22(17) . 9_555 yes
O11 Pr O22 65.36(16) . 9_555 yes
O11 Pr O12 66.65(14) . 14_545 yes
O11 Pr O11 109.54(12) . 17_555 yes
O11 Pr O21 73.02(15) . 17_555 yes
O11 Pr O22 67.92(13) . 17_555 yes
O11 Pr O12 106.24(18) . 21_455 yes
O21 Pr O22 49.24(17) . . yes
O12 Pr O21 133.55(19) 2_554 . yes
O11 Pr O21 73.02(15) 4_455 . yes
O21 Pr O21 67.15(17) . 9_555 yes
O21 Pr O22 115.06(17) . 9_555 yes
O12 Pr O21 154.62(18) 14_545 . yes
O11 Pr O21 108.22(17) 17_555 . yes
O21 Pr O21 67.15(17) . 17_555 yes
O21 Pr O22 76.86(17) . 17_555 yes
O12 Pr O21 104.45(18) 21_455 . yes
O12 Pr O22 126.71(17) 2_554 . yes
O11 Pr O22 67.92(13) 4_455 . yes
O21 Pr O22 76.86(17) 9_555 . yes
O22 Pr O22 116.19(17) . 9_555 yes
O12 Pr O22 106.23(18) 14_545 . yes
O11 Pr O22 65.36(16) 17_555 . yes
O21 Pr O22 115.06(17) 17_555 . yes
O22 Pr O22 116.19(17) . 17_555 yes
O12 Pr O22 66.19(18) 21_455 . yes
O11 Pr O12 66.65(14) 4_455 2_554 yes
O12 Pr O21 154.62(18) 2_554 9_555 yes
O12 Pr O22 106.23(18) 2_554 9_555 yes
O12 Pr O12 62.94(18) 2_554 14_545 yes
O11 Pr O12 106.24(18) 17_555 2_554 yes
O12 Pr O21 104.45(18) 2_554 17_555 yes
O12 Pr O22 66.19(18) 2_554 17_555 yes
O12 Pr O12 62.94(18) 2_554 21_455 yes
O11 Pr O21 138.29(14) 4_455 9_555 yes
O11 Pr O22 171.88(16) 4_455 9_555 yes
O11 Pr O12 106.24(18) 4_455 14_545 yes
O11 Pr O11 109.54(12) 4_455 17_555 yes
O11 Pr O21 108.22(17) 4_455 17_555 yes
O11 Pr O22 65.36(16) 4_455 17_555 yes
O11 Pr O12 47.27(17) 4_455 21_455 yes
O21 Pr O22 49.24(17) 9_555 9_555 yes
O12 Pr O21 104.45(18) 14_545 9_555 yes
O11 Pr O21 73.02(15) 17_555 9_555 yes
O21 Pr O21 67.15(17) 9_555 17_555 yes
O21 Pr O22 115.06(17) 9_555 17_555 yes
O12 Pr O21 133.55(19) 21_455 9_555 yes
O12 Pr O22 66.19(18) 14_545 9_555 yes
O11 Pr O22 67.92(13) 17_555 9_555 yes
O21 Pr O22 76.86(17) 17_555 9_555 yes
O22 Pr O22 116.19(17) 9_555 17_555 yes
O12 Pr O22 126.71(17) 21_455 9_555 yes
O11 Pr O12 47.27(17) 17_555 14_545 yes
O12 Pr O21 133.55(19) 14_545 17_555 yes
O12 Pr O22 126.71(17) 14_545 17_555 yes
O12 Pr O12 62.94(18) 14_545 21_455 yes
O11 Pr O21 138.29(14) 17_555 17_555 yes
O11 Pr O22 171.88(16) 17_555 17_555 yes
O11 Pr O12 66.65(14) 17_555 21_455 yes
O21 Pr O22 49.24(17) 17_555 17_555 yes
O12 Pr O21 154.62(18) 21_455 17_555 yes
O12 Pr O22 106.23(18) 21_455 17_555 yes
Pr O11 N1 98.7(4) . . yes
Pr O11 Pr 162.7(2) . 2_554 yes
Pr O11 N1 98.7(4) 2_554 . yes
Pr O12 N1 95.4(4) 4_455 4_455 yes
Pr O21 N2 96.9(4) . 21_455 yes
Pr O22 N2 97.2(5) . 21_455 yes
O11 N1 O12 118.7(6) . 2_554 yes
O11 N1 O12 118.7(6) . 17_555 yes
O12 N1 O12 122.7(7) 2_554 17_555 yes
O21 N2 O22 116.6(7) 21_455 21_455 yes
O21 N2 O23 121.8(7) 21_455 21_455 yes
O22 N2 O23 121.6(7) 21_455 21_455 yes

loop_
_geom_bond_atom_site_label_1
_geom_bond_atom_site_label_2
_geom_bond_distance
_geom_bond_site_symmetry_2
_geom_bond_publ_flag
Pr O11 2.655(5) . yes
Pr O21 2.567(6) . yes
Pr O22 2.575(6) . yes
Pr O12 2.747(6) 2_554 yes
Pr O11 2.655(5) 4_455 yes
Pr O21 2.567(6) 9_555 yes
Pr O22 2.575(6) 9_555 yes
Pr O12 2.747(6) 14_545 yes
Pr O11 2.655(5) 17_555 yes
Pr O21 2.567(6) 17_555 yes
Pr O22 2.575(6) 17_555 yes
Pr O12 2.747(6) 21_455 yes
O11 N1 1.282(9) . yes
O12 N1 1.238(9) 4_455 yes
O21 N2 1.270(9) 21_455 yes
O22 N2 1.247(9) 21_455 yes
O23 N2 1.222(10) 21_455 yes

loop_
_geom_torsion_atom_site_label_1
_geom_torsion_atom_site_label_2
_geom_torsion_atom_site_label_3
_geom_torsion_atom_site_label_4
_geom_torsion
_geom_torsion_site_symmetry_3
_geom_torsion_site_symmetry_4
_geom_torsion_publ_flag
O21 Pr O11 N1 111.5(3) . . no
O11 Pr O21 N2 -175.9(4) . 21_455 no
O22 Pr O21 N2 -0.2(4) . 21_455 no
O21 Pr O22 N2 0.2(4) . 21_455 no
O21 Pr O12 N1 -121.2(4) 2_554 . no
O22 Pr O12 N1 173.4(3) 2_554 . no
